data_4341928
loop_
_publ_author_name
'Liu, Tian-Qi'
'Yan, Peng-Fei'
'Luan, Fang'
'Li, Yu-Xin'
'Sun, Jing-Wen'
'Chen, Chuan'
'Yang, Fan'
'Chen, Han'
'Zou, Xiao-Yan'
'Li, Guang-Ming'

_publ_section_title
;
 Near-IR Luminescence and Field-Induced Single Molecule Magnet of Four
 Salen-type Ytterbium Complexes.
;
_journal_issue 1
_journal_name_full 'Inorganic chemistry'
_journal_page_first 221
_journal_page_last 228
_journal_paper_doi 10.1021/ic502194d
_journal_volume 54
_journal_year 2015
_chemical_formula_moiety 'C45 H38 N4 O12 Yb2 '
_chemical_formula_sum 'C45 H38 N4 O12 Yb2'
_chemical_formula_weight 1172.88
_chemical_name_systematic
;
 ?
;
_space_group_IT_number 14
_symmetry_cell_setting monoclinic
_symmetry_space_group_name_Hall '-P 2ybc'
_symmetry_space_group_name_H-M 'P 1 21/c 1'
_atom_sites_solution_hydrogens geom
_atom_sites_solution_primary direct
_atom_sites_solution_secondary difmap
_audit_creation_method SHELXL-97
_cell_angle_alpha 90.00
_cell_angle_beta 114.68(3)
_cell_angle_gamma 90.00
_cell_formula_units_Z 4
_cell_length_a 22.254(5)
_cell_length_b 15.400(3)
_cell_length_c 21.218(4)
_cell_measurement_temperature 293(2)
_cell_volume 6607(3)
_computing_cell_refinement 'Bruker FRAMBO'
_computing_data_collection 'Bruker FRAMBO'
_computing_data_reduction 'Bruker SHELXTL'
_computing_molecular_graphics 'Bruker SHELXTL'
_computing_publication_material 'Bruker SHELXTL'
_computing_structure_refinement 'SHELXL-97 (Sheldrick, 1997)'
_computing_structure_solution 'Bruker SHELXTL'
_diffrn_ambient_temperature 293(2)
_diffrn_measured_fraction_theta_full 0.990
_diffrn_measured_fraction_theta_max 0.990
_diffrn_radiation_monochromator graphite
_diffrn_radiation_source 'fine-focus sealed tube'
_diffrn_radiation_type MoK\a
_diffrn_radiation_wavelength 0.71073
_diffrn_reflns_av_R_equivalents 0.0843
_diffrn_reflns_av_sigmaI/netI 0.0922
_diffrn_reflns_limit_h_max 28
_diffrn_reflns_limit_h_min -28
_diffrn_reflns_limit_k_max 19
_diffrn_reflns_limit_k_min -19
_diffrn_reflns_limit_l_max 27
_diffrn_reflns_limit_l_min -26
_diffrn_reflns_number 58661
_diffrn_reflns_theta_full 27.45
_diffrn_reflns_theta_max 27.45
_diffrn_reflns_theta_min 3.00
_exptl_absorpt_coefficient_mu 2.858
_exptl_absorpt_correction_T_max 0.357
_exptl_absorpt_correction_T_min 0.322
_exptl_absorpt_correction_type multi-scan
_exptl_absorpt_process_details sadabs(Sheldrick,1996)
_exptl_crystal_colour colorless
_exptl_crystal_density_diffrn 1.179
_exptl_crystal_density_method 'not measured'
_exptl_crystal_description block
_exptl_crystal_F_000 2288
_exptl_crystal_size_max 0.41
_exptl_crystal_size_mid 0.38
_exptl_crystal_size_min 0.36
_platon_squeeze_details
' The unit cell contains two perchlorate ions, one methanol molecule, and one water molecule, which have been treated as a diffuse contribution to the overall scattering without specific atom positions by SQUEEZE/PLATON. These ions and molecules have been included in the formula for the calculation of intensive properties.'
_refine_diff_density_max 1.224
_refine_diff_density_min -0.665
_refine_diff_density_rms 0.115
_refine_ls_extinction_method none
_refine_ls_goodness_of_fit_ref 0.882
_refine_ls_hydrogen_treatment constr
_refine_ls_matrix_type full
_refine_ls_number_parameters 571
_refine_ls_number_reflns 15092
_refine_ls_number_restraints 67
_refine_ls_restrained_S_all 0.881
_refine_ls_R_factor_all 0.1107
_refine_ls_R_factor_gt 0.0542
_refine_ls_shift/su_max 0.001
_refine_ls_shift/su_mean 0.000
_refine_ls_structure_factor_coef Fsqd
_refine_ls_weighting_details 'calc w=1/[\s^2^(Fo^2^)+(0.0791P)^2^+0.0000P] where P=(Fo^2^+2Fc^2^)/3'
_refine_ls_weighting_scheme calc
_refine_ls_wR_factor_gt 0.1373
_refine_ls_wR_factor_ref 0.1559
_reflns_number_gt 7475
_reflns_number_total 15092
_reflns_threshold_expression >2sigma(I)
_cod_data_source_file ic502194d_si_002.cif
_cod_data_source_block 2
_cod_depositor_comments 'Adding full bibliography for 4341927--4341930.cif.'
_cod_original_sg_symbol_Hall ' -P 2ybc  '
_cod_original_sg_symbol_H-M ' P 21/c   '
_cod_original_formula_sum ' C45 H38 N4 O12 Yb2  '
_cod_database_code 4341928

loop_
_symmetry_equiv_pos_as_xyz
'x, y, z'
'-x, y+1/2, -z+1/2'
'-x, -y, -z'
'x, -y-1/2, z-1/2'

loop_
_atom_site_label
_atom_site_type_symbol
_atom_site_fract_x
_atom_site_fract_y
_atom_site_fract_z
_atom_site_U_iso_or_equiv
_atom_site_adp_type
_atom_site_occupancy
_atom_site_symmetry_multiplicity
_atom_site_calc_flag
_atom_site_refinement_flags
C1 C 0.2033(5) 0.9347(5) 0.2856(4) 0.076(2) Uani 1 1 d .
C2 C 0.1391(5) 0.9608(7) 0.2430(5) 0.095(3) Uani 1 1 d .
C3 C 0.1175(6) 0.9605(9) 0.1703(5) 0.132(4) Uani 1 1 d .
H3 H 0.0736 0.9728 0.1417 0.158 Uiso 1 1 calc R
C4 C 0.1612(7) 0.9421(9) 0.1417(6) 0.138(5) Uani 1 1 d .
H4 H 0.1467 0.9432 0.0937 0.166 Uiso 1 1 calc R
C5 C 0.2287(6) 0.9211(8) 0.1848(5) 0.116(4) Uani 1 1 d .
H5 H 0.2584 0.9109 0.1652 0.139 Uiso 1 1 calc R
C6 C 0.2493(5) 0.9164(6) 0.2563(4) 0.088(3) Uani 1 1 d .
C7 C 0.3188(5) 0.9005(6) 0.3003(5) 0.087(3) Uani 1 1 d .
H7 H 0.3489 0.9086 0.2808 0.104 Uiso 1 1 calc R
C8 C 0.4124(4) 0.8637(5) 0.4015(5) 0.075(2) Uani 1 1 d .
C9 C 0.4532(5) 0.8337(6) 0.3714(5) 0.093(3) Uani 1 1 d .
H9 H 0.4366 0.8227 0.3241 0.111 Uiso 1 1 calc R
C10 C 0.5194(5) 0.8207(6) 0.4141(7) 0.097(3) Uani 1 1 d .
H10 H 0.5470 0.7998 0.3947 0.117 Uiso 1 1 calc R
C11 C 0.5445(5) 0.8366(6) 0.4804(7) 0.098(3) Uani 1 1 d .
H11 H 0.5894 0.8280 0.5068 0.118 Uiso 1 1 calc R
C12 C 0.5039(5) 0.8673(6) 0.5131(6) 0.092(3) Uani 1 1 d .
H12 H 0.5218 0.8789 0.5604 0.111 Uiso 1 1 calc R
C13 C 0.4371(4) 0.8791(6) 0.4720(5) 0.079(2) Uani 1 1 d .
C14 C 0.4089(4) 0.9586(6) 0.5510(5) 0.082(2) Uani 1 1 d .
H14 H 0.4535 0.9730 0.5720 0.099 Uiso 1 1 calc R
C15 C 0.3668(5) 0.9970(5) 0.5799(4) 0.075(2) Uani 1 1 d .
C16 C 0.3952(5) 1.0405(6) 0.6427(5) 0.091(3) Uani 1 1 d .
H16 H 0.4407 1.0395 0.6686 0.109 Uiso 1 1 calc R
C17 C 0.3546(6) 1.0858(6) 0.6667(5) 0.099(3) Uani 1 1 d .
H17 H 0.3744 1.1156 0.7085 0.119 Uiso 1 1 calc R
C18 C 0.2868(6) 1.0886(6) 0.6319(5) 0.086(3) Uani 1 1 d .
H18 H 0.2610 1.1176 0.6501 0.103 Uiso 1 1 calc R
C19 C 0.2581(5) 1.0458(6) 0.5677(5) 0.084(2) Uani 1 1 d .
C20 C 0.2977(4) 0.9977(5) 0.5421(4) 0.0675(19) Uani 1 1 d .
C21 C 0.1476(6) 1.0880(8) 0.5487(6) 0.123(4) Uani 1 1 d .
H21A H 0.1637 1.0811 0.5980 0.185 Uiso 1 1 calc R
H21B H 0.1041 1.0634 0.5265 0.185 Uiso 1 1 calc R
H21C H 0.1458 1.1487 0.5376 0.185 Uiso 1 1 calc R
C22 C 0.0335(5) 1.0004(9) 0.2392(6) 0.138(5) Uani 1 1 d .
H22A H 0.0304 1.0528 0.2135 0.207 Uiso 1 1 calc R
H22B H 0.0117 1.0085 0.2694 0.207 Uiso 1 1 calc R
H22C H 0.0126 0.9537 0.2076 0.207 Uiso 1 1 calc R
C23 C 0.1307(4) 0.7829(5) 0.4297(4) 0.069(2) Uani 1 1 d .
C24 C 0.0655(4) 0.7994(6) 0.4245(5) 0.085(2) Uani 1 1 d .
C25 C 0.0273(5) 0.7322(9) 0.4308(7) 0.120(4) Uani 1 1 d .
H25 H -0.0144 0.7442 0.4288 0.144 Uiso 1 1 calc R
C26 C 0.0494(6) 0.6487(8) 0.4399(6) 0.113(4) Uani 1 1 d .
H26 H 0.0222 0.6039 0.4419 0.136 Uiso 1 1 calc R
C27 C 0.1124(5) 0.6311(6) 0.4460(5) 0.092(3) Uani 1 1 d .
H27 H 0.1283 0.5744 0.4535 0.110 Uiso 1 1 calc R
C28 C 0.1516(4) 0.6971(6) 0.4410(4) 0.078(2) Uani 1 1 d .
C29 C 0.2436(5) 0.6039(6) 0.4675(6) 0.106(3) Uani 1 1 d .
H29A H 0.2275 0.5766 0.4982 0.159 Uiso 1 1 d R
H29B H 0.2909 0.6076 0.4899 0.159 Uiso 1 1 d R
H29C H 0.2307 0.5701 0.4259 0.159 Uiso 1 1 d R
C30 C 0.0389(5) 0.8853(8) 0.4143(6) 0.109(3) Uani 1 1 d .
H30 H -0.0040 0.8905 0.4107 0.131 Uiso 1 1 calc R
C31 C 0.3387(4) 0.6805(5) 0.3818(4) 0.0684(19) Uani 1 1 d .
C32 C 0.2793(4) 0.6879(5) 0.3225(4) 0.073(2) Uani 1 1 d .
C33 C 0.2684(5) 0.6444(6) 0.2609(5) 0.090(3) Uani 1 1 d .
H33 H 0.2288 0.6518 0.2220 0.108 Uiso 1 1 calc R
C34 C 0.3157(7) 0.5917(7) 0.2580(6) 0.109(4) Uani 1 1 d .
H34 H 0.3071 0.5604 0.2176 0.131 Uiso 1 1 calc R
C35 C 0.3772(6) 0.5829(6) 0.3140(5) 0.094(3) Uani 1 1 d .
H35 H 0.4096 0.5478 0.3103 0.113 Uiso 1 1 calc R
C36 C 0.3900(5) 0.6274(5) 0.3760(5) 0.078(2) Uani 1 1 d .
C37 C 0.4535(4) 0.6204(5) 0.4358(5) 0.077(2) Uani 1 1 d .
C38 C 0.5565(5) 0.5897(6) 0.4976(6) 0.091(3) Uani 1 1 d U
C39 C 0.6241(6) 0.5648(7) 0.5242(7) 0.115(4) Uani 1 1 d .
H39 H 0.6413 0.5371 0.4964 0.138 Uiso 1 1 calc R
C40 C 0.6635(6) 0.5834(8) 0.5932(7) 0.125(4) Uani 1 1 d U
H40 H 0.7072 0.5646 0.6123 0.150 Uiso 1 1 calc R
C41 C 0.6407(6) 0.6282(7) 0.6344(7) 0.114(3) Uani 1 1 d U
H41 H 0.6690 0.6404 0.6801 0.137 Uiso 1 1 calc R
C42 C 0.5736(5) 0.6562(7) 0.6072(6) 0.102(3) Uani 1 1 d U
H42 H 0.5569 0.6883 0.6335 0.122 Uiso 1 1 calc R
C43 C 0.5357(5) 0.6333(6) 0.5409(5) 0.080(2) Uani 1 1 d U
C44 C 0.2768(6) 0.7935(7) 0.5929(5) 0.111(3) Uani 1 1 d .
H44A H 0.2470 0.8420 0.5795 0.166 Uiso 1 1 calc R
H44B H 0.3066 0.7988 0.6410 0.166 Uiso 1 1 calc R
H44C H 0.2520 0.7406 0.5859 0.166 Uiso 1 1 calc R
C46 C 0.1665(5) 0.7352(7) 0.2839(5) 0.097(3) Uani 1 1 d .
H46A H 0.1617 0.7443 0.2373 0.145 Uiso 1 1 d R
H46B H 0.1409 0.7777 0.2951 0.145 Uiso 1 1 d R
H46C H 0.1510 0.6781 0.2878 0.145 Uiso 1 1 d R
N1 N 0.3418(3) 0.8762(4) 0.3638(3) 0.0716(17) Uani 1 1 d .
N2 N 0.3903(3) 0.9053(4) 0.4980(3) 0.0702(17) Uani 1 1 d .
N3 N 0.4688(4) 0.6508(4) 0.4997(4) 0.0782(18) Uani 1 1 d .
N4 N 0.5066(4) 0.5818(5) 0.4323(4) 0.090(2) Uani 1 1 d .
O1 O 0.2195(3) 0.9306(3) 0.3537(2) 0.0719(14) Uani 1 1 d .
O2 O 0.1029(3) 0.9793(4) 0.2804(3) 0.0957(18) Uani 1 1 d .
O3 O 0.2646(3) 0.9578(3) 0.4812(3) 0.0744(14) Uani 1 1 d .
O4 O 0.1920(3) 1.0439(4) 0.5245(3) 0.0899(17) Uani 1 1 d .
O5 O 0.2168(3) 0.6867(3) 0.4487(3) 0.0819(15) Uani 1 1 d .
O6 O 0.1703(3) 0.8448(3) 0.4264(3) 0.0755(14) Uani 1 1 d .
O7 O 0.0663(3) 0.9541(5) 0.4097(4) 0.107(2) Uani 1 1 d .
O8 O 0.3469(3) 0.7201(3) 0.4398(2) 0.0645(12) Uani 1 1 d .
O9 O 0.2353(3) 0.7425(3) 0.3328(3) 0.0748(14) Uani 1 1 d .
O10 O 0.3147(3) 0.7920(4) 0.5507(3) 0.0800(15) Uani 1 1 d .
O11 O 0.0941(4) 1.1126(4) 0.3823(4) 0.115(2) Uani 1 1 d .
O12 O 0.2196(4) 1.1131(4) 0.3906(4) 0.127(3) Uani 1 1 d .
Yb1 Yb 0.282198(16) 0.83305(2) 0.435343(16) 0.06105(11) Uani 1 1 d .
Yb2 Yb 0.162701(19) 0.99318(2) 0.40594(2) 0.07503(13) Uani 1 1 d .

loop_
_atom_site_aniso_label
_atom_site_aniso_U_11
_atom_site_aniso_U_22
_atom_site_aniso_U_33
_atom_site_aniso_U_23
_atom_site_aniso_U_13
_atom_site_aniso_U_12
C1 0.089(6) 0.068(5) 0.071(5) 0.004(4) 0.033(5) 0.001(4)
C2 0.080(7) 0.112(7) 0.070(6) -0.007(5) 0.010(5) 0.007(6)
C3 0.126(10) 0.174(12) 0.068(6) 0.027(7) 0.013(6) 0.053(9)
C4 0.150(12) 0.197(14) 0.078(7) 0.017(8) 0.057(8) 0.055(10)
C5 0.122(9) 0.154(10) 0.064(6) 0.017(6) 0.030(6) 0.036(8)
C6 0.098(7) 0.102(7) 0.063(5) 0.015(5) 0.032(5) 0.022(6)
C7 0.101(7) 0.102(7) 0.078(6) 0.020(5) 0.056(6) 0.010(5)
C8 0.073(6) 0.072(5) 0.087(6) 0.015(4) 0.039(5) 0.007(4)
C9 0.100(7) 0.101(7) 0.096(7) 0.010(6) 0.060(6) 0.006(6)
C10 0.085(7) 0.094(7) 0.134(9) 0.027(7) 0.067(7) 0.009(6)
C11 0.068(6) 0.092(7) 0.134(9) 0.029(7) 0.042(7) 0.006(5)
C12 0.067(6) 0.075(6) 0.125(8) 0.007(5) 0.031(6) -0.005(4)
C13 0.071(6) 0.073(5) 0.094(6) 0.008(5) 0.033(5) -0.001(4)
C14 0.060(5) 0.089(6) 0.082(6) 0.023(5) 0.014(5) -0.007(4)
C15 0.083(6) 0.072(5) 0.069(5) -0.004(4) 0.030(5) -0.014(4)
C16 0.109(8) 0.082(6) 0.074(6) -0.004(5) 0.031(6) -0.021(5)
C17 0.140(10) 0.086(7) 0.070(6) -0.018(5) 0.042(7) -0.026(7)
C18 0.118(8) 0.074(6) 0.069(6) -0.006(4) 0.043(6) -0.012(5)
C19 0.092(7) 0.075(5) 0.067(5) 0.012(4) 0.016(5) -0.001(5)
C20 0.075(5) 0.064(5) 0.060(5) -0.008(4) 0.025(4) -0.002(4)
C21 0.130(10) 0.143(10) 0.117(9) -0.025(7) 0.071(8) 0.027(8)
C22 0.092(8) 0.199(14) 0.098(8) -0.006(8) 0.016(7) 0.040(8)
C23 0.068(5) 0.078(5) 0.056(4) -0.011(4) 0.021(4) -0.011(4)
C24 0.066(6) 0.096(6) 0.092(6) -0.014(5) 0.033(5) -0.005(5)
C25 0.073(7) 0.131(10) 0.171(12) -0.010(9) 0.066(8) -0.022(7)
C26 0.099(8) 0.118(9) 0.127(9) -0.007(7) 0.053(7) -0.038(7)
C27 0.090(7) 0.084(6) 0.100(7) -0.008(5) 0.038(6) -0.024(5)
C28 0.075(6) 0.089(6) 0.058(5) -0.005(4) 0.016(4) -0.012(5)
C29 0.105(8) 0.083(7) 0.131(9) 0.025(6) 0.050(7) 0.010(6)
C30 0.060(6) 0.137(10) 0.125(9) 0.017(8) 0.034(6) 0.001(6)
C31 0.067(5) 0.074(5) 0.067(5) 0.003(4) 0.030(4) -0.004(4)
C32 0.076(5) 0.077(5) 0.063(5) 0.000(4) 0.025(4) 0.004(4)
C33 0.097(7) 0.095(7) 0.069(5) -0.004(5) 0.026(5) 0.014(5)
C34 0.151(11) 0.107(8) 0.086(7) -0.017(6) 0.066(8) 0.002(8)
C35 0.129(9) 0.082(6) 0.089(7) -0.008(5) 0.063(7) 0.006(6)
C36 0.107(7) 0.053(4) 0.093(6) 0.006(4) 0.060(6) 0.001(4)
C37 0.070(6) 0.066(5) 0.101(7) 0.015(5) 0.042(6) 0.008(4)
C38 0.083(6) 0.079(6) 0.126(7) 0.019(5) 0.059(6) 0.016(5)
C39 0.096(8) 0.104(8) 0.147(11) 0.010(8) 0.054(8) 0.022(6)
C40 0.092(7) 0.130(9) 0.140(10) 0.010(8) 0.036(7) 0.027(6)
C41 0.086(6) 0.117(8) 0.121(8) 0.013(6) 0.025(5) 0.015(6)
C42 0.091(6) 0.103(7) 0.108(6) 0.022(5) 0.039(5) 0.019(5)
C43 0.074(5) 0.070(5) 0.097(5) 0.021(4) 0.036(4) 0.013(4)
C44 0.133(10) 0.126(8) 0.075(6) 0.006(6) 0.046(7) -0.012(7)
C46 0.081(7) 0.104(7) 0.097(7) -0.021(6) 0.028(6) -0.006(5)
N1 0.079(5) 0.073(4) 0.072(4) 0.008(3) 0.041(4) -0.001(3)
N2 0.070(4) 0.075(4) 0.063(4) 0.008(3) 0.024(4) -0.003(3)
N3 0.093(5) 0.063(4) 0.080(5) 0.009(4) 0.037(4) 0.004(4)
N4 0.086(6) 0.082(5) 0.108(6) 0.013(4) 0.048(5) 0.018(4)
O1 0.085(4) 0.079(3) 0.050(3) 0.012(3) 0.027(3) 0.011(3)
O2 0.081(4) 0.112(5) 0.075(4) 0.003(4) 0.013(3) 0.025(4)
O3 0.067(3) 0.074(3) 0.068(3) -0.009(3) 0.015(3) 0.004(3)
O4 0.093(5) 0.096(4) 0.082(4) 0.000(3) 0.039(4) 0.019(4)
O5 0.080(4) 0.072(4) 0.097(4) 0.005(3) 0.040(3) -0.001(3)
O6 0.061(3) 0.082(4) 0.080(4) 0.003(3) 0.025(3) -0.005(3)
O7 0.080(5) 0.098(5) 0.143(6) 0.000(5) 0.048(5) 0.010(4)
O8 0.072(3) 0.063(3) 0.060(3) 0.001(2) 0.029(3) 0.001(2)
O9 0.066(4) 0.078(4) 0.072(3) -0.012(3) 0.020(3) 0.001(3)
O10 0.095(4) 0.096(4) 0.057(3) 0.013(3) 0.039(3) 0.003(3)
O11 0.099(5) 0.104(5) 0.137(6) 0.010(4) 0.043(5) 0.031(4)
O12 0.125(6) 0.081(4) 0.161(7) 0.015(5) 0.045(6) 0.014(4)
Yb1 0.0637(2) 0.0635(2) 0.05451(18) 0.00127(15) 0.02324(15) 0.00121(16)
Yb2 0.0726(2) 0.0730(2) 0.0742(2) 0.00015(18) 0.0255(2) 0.00996(18)

loop_
_atom_type_symbol
_atom_type_description
_atom_type_scat_dispersion_real
_atom_type_scat_dispersion_imag
_atom_type_scat_source
C C 0.0033 0.0016 'International Tables Vol C Tables 4.2.6.8 and 6.1.1.4'
H H 0.0000 0.0000 'International Tables Vol C Tables 4.2.6.8 and 6.1.1.4'
N N 0.0061 0.0033 'International Tables Vol C Tables 4.2.6.8 and 6.1.1.4'
O O 0.0106 0.0060 'International Tables Vol C Tables 4.2.6.8 and 6.1.1.4'
Yb Yb -0.3850 5.5486 'International Tables Vol C Tables 4.2.6.8 and 6.1.1.4'
Cl Cl 0.1484 0.1585 'International Tables Vol C Tables 4.2.6.8 and 6.1.1.4'

loop_
_geom_angle_atom_site_label_1
_geom_angle_atom_site_label_2
_geom_angle_atom_site_label_3
_geom_angle
O1 C1 C2 117.1(8)
O1 C1 C6 122.8(8)
C2 C1 C6 120.1(8)
O1 C1 Yb2 35.1(3)
C2 C1 Yb2 83.2(6)
C6 C1 Yb2 154.3(6)
O2 C2 C1 112.0(8)
O2 C2 C3 128.1(10)
C1 C2 C3 119.8(10)
C4 C3 C2 120.2(11)
C4 C3 H3 119.9
C2 C3 H3 119.9
C3 C4 C5 120.7(10)
C3 C4 H4 119.6
C5 C4 H4 119.6
C6 C5 C4 119.2(10)
C6 C5 H5 120.4
C4 C5 H5 120.4
C5 C6 C1 119.6(9)
C5 C6 C7 119.0(9)
C1 C6 C7 121.1(8)
N1 C7 C6 125.0(8)
N1 C7 H7 117.5
C6 C7 H7 117.5
C13 C8 C9 120.9(9)
C13 C8 N1 115.1(7)
C9 C8 N1 123.8(8)
C10 C9 C8 117.9(9)
C10 C9 H9 121.0
C8 C9 H9 121.0
C11 C10 C9 122.6(10)
C11 C10 H10 118.7
C9 C10 H10 118.7
C10 C11 C12 120.9(10)
C10 C11 H11 119.5
C12 C11 H11 119.5
C13 C12 C11 117.9(10)
C13 C12 H12 121.0
C11 C12 H12 121.0
C8 C13 C12 119.6(9)
C8 C13 N2 116.3(8)
C12 C13 N2 124.0(9)
N2 C14 C15 126.3(8)
N2 C14 H14 116.8
C15 C14 H14 116.8
C16 C15 C20 119.6(8)
C16 C15 C14 119.4(9)
C20 C15 C14 120.7(7)
C15 C16 C17 119.3(10)
C15 C16 H16 120.3
C17 C16 H16 120.3
C18 C17 C16 123.4(9)
C18 C17 H17 118.3
C16 C17 H17 118.3
C17 C18 C19 117.3(9)
C17 C18 H18 121.3
C19 C18 H18 121.3
O4 C19 C18 125.8(9)
O4 C19 C20 113.4(8)
C18 C19 C20 120.9(9)
O3 C20 C15 125.1(7)
O3 C20 C19 115.5(8)
C15 C20 C19 119.4(7)
O3 C20 Yb2 35.4(3)
C15 C20 Yb2 155.5(5)
C19 C20 Yb2 81.9(5)
O4 C21 H21A 109.5
O4 C21 H21B 109.5
H21A C21 H21B 109.5
O4 C21 H21C 109.5
H21A C21 H21C 109.5
H21B C21 H21C 109.5
O2 C22 H22A 109.5
O2 C22 H22B 109.5
H22A C22 H22B 109.5
O2 C22 H22C 109.5
H22A C22 H22C 109.5
H22B C22 H22C 109.5
O6 C23 C28 120.9(8)
O6 C23 C24 123.1(8)
C28 C23 C24 115.9(8)
C25 C24 C30 118.4(9)
C25 C24 C23 120.4(9)
C30 C24 C23 121.2(9)
C26 C25 C24 121.4(10)
C26 C25 H25 119.3
C24 C25 H25 119.3
C25 C26 C27 119.4(10)
C25 C26 H26 120.3
C27 C26 H26 120.3
C28 C27 C26 120.0(10)
C28 C27 H27 120.0
C26 C27 H27 120.0
C27 C28 C23 122.8(9)
C27 C28 O5 124.6(9)
C23 C28 O5 112.6(7)
O5 C29 H29A 111.0
O5 C29 H29B 109.7
H29A C29 H29B 109.5
O5 C29 H29C 107.7
H29A C29 H29C 109.5
H29B C29 H29C 109.5
O7 C30 C24 127.9(9)
O7 C30 H30 116.0
C24 C30 H30 116.0
O8 C31 C32 120.9(7)
O8 C31 C36 122.2(8)
C32 C31 C36 116.8(7)
O8 C31 Yb1 39.1(3)
C32 C31 Yb1 83.9(5)
C36 C31 Yb1 156.0(6)
O9 C32 C33 125.8(8)
O9 C32 C31 112.0(7)
C33 C32 C31 122.2(8)
C34 C33 C32 119.8(9)
C34 C33 H33 120.1
C32 C33 H33 120.1
C33 C34 C35 121.6(9)
C33 C34 H34 119.2
C35 C34 H34 119.2
C34 C35 C36 119.7(9)
C34 C35 H35 120.2
C36 C35 H35 120.2
C35 C36 C31 119.7(9)
C35 C36 C37 121.6(9)
C31 C36 C37 118.7(8)
N3 C37 N4 110.7(9)
N3 C37 C36 126.9(8)
N4 C37 C36 122.4(9)
C43 C38 N4 111.4(8)
C43 C38 C39 117.7(11)
N4 C38 C39 130.8(10)
C40 C39 C38 117.5(11)
C40 C39 H39 121.3
C38 C39 H39 121.3
C41 C40 C39 122.7(12)
C41 C40 H40 118.7
C39 C40 H40 118.7
C40 C41 C42 120.1(12)
C40 C41 H41 120.0
C42 C41 H41 120.0
C43 C42 C41 115.8(10)
C43 C42 H42 122.1
C41 C42 H42 122.1
C42 C43 C38 126.1(10)
C42 C43 N3 129.6(9)
C38 C43 N3 104.2(9)
O10 C44 H44A 109.5
O10 C44 H44B 109.5
H44A C44 H44B 109.5
O10 C44 H44C 109.5
H44A C44 H44C 109.5
H44B C44 H44C 109.5
O9 C46 H46A 110.8
O9 C46 H46B 109.1
H46A C46 H46B 109.5
O9 C46 H46C 108.6
H46A C46 H46C 109.5
H46B C46 H46C 109.5
C7 N1 C8 119.0(7)
C7 N1 Yb1 129.8(6)
C8 N1 Yb1 111.1(5)
C14 N2 C13 119.3(7)
C14 N2 Yb1 129.0(5)
C13 N2 Yb1 111.6(5)
C37 N3 C43 108.6(8)
C37 N4 C38 105.2(8)
C1 O1 Yb2 124.6(5)
C1 O1 Yb1 131.0(5)
Yb2 O1 Yb1 101.67(18)
C2 O2 C22 115.4(8)
C2 O2 Yb2 117.6(5)
C22 O2 Yb2 126.3(6)
C20 O3 Yb2 124.3(5)
C20 O3 Yb1 132.9(5)
Yb2 O3 Yb1 102.0(2)
C19 O4 C21 116.8(8)
C19 O4 Yb2 116.4(5)
C21 O4 Yb2 125.6(6)
C29 O5 C28 115.8(7)
C29 O5 Yb1 126.5(5)
C28 O5 Yb1 117.4(5)
C23 O6 Yb2 136.3(5)
C23 O6 Yb1 129.0(5)
Yb2 O6 Yb1 94.63(18)
C30 O7 Yb2 137.0(7)
C31 O8 Yb1 119.1(5)
C32 O9 C46 116.5(6)
C32 O9 Yb1 115.2(5)
C46 O9 Yb1 128.1(5)
C44 O10 Yb1 129.2(6)
O8 Yb1 O3 150.21(19)
O8 Yb1 O1 136.46(16)
O3 Yb1 O1 66.77(18)
O8 Yb1 O10 80.34(18)
O3 Yb1 O10 79.20(19)
O1 Yb1 O10 143.20(18)
O8 Yb1 O9 67.57(18)
O3 Yb1 O9 142.03(19)
O1 Yb1 O9 78.39(19)
O10 Yb1 O9 128.0(2)
O8 Yb1 O6 133.16(18)
O3 Yb1 O6 67.26(19)
O1 Yb1 O6 66.91(18)
O10 Yb1 O6 87.78(19)
O9 Yb1 O6 85.93(18)
O8 Yb1 N2 82.1(2)
O3 Yb1 N2 72.0(2)
O1 Yb1 N2 105.2(2)
O10 Yb1 N2 75.6(2)
O9 Yb1 N2 134.36(19)
O6 Yb1 N2 138.2(2)
O8 Yb1 N1 74.65(19)
O3 Yb1 N1 105.5(2)
O1 Yb1 N1 70.9(2)
O10 Yb1 N1 134.6(2)
O9 Yb1 N1 75.2(2)
O6 Yb1 N1 136.4(2)
N2 Yb1 N1 64.0(2)
O8 Yb1 O5 73.63(17)
O3 Yb1 O5 117.15(18)
O1 Yb1 O5 115.74(19)
O10 Yb1 O5 67.5(2)
O9 Yb1 O5 64.81(18)
O6 Yb1 O5 60.03(18)
N2 Yb1 O5 138.42(19)
N1 Yb1 O5 135.97(19)
O8 Yb1 C31 21.81(19)
O3 Yb1 C31 166.6(2)
O1 Yb1 C31 115.79(19)
O10 Yb1 C31 100.6(2)
O9 Yb1 C31 47.4(2)
O6 Yb1 C31 126.11(19)
N2 Yb1 C31 94.9(2)
N1 Yb1 C31 65.0(2)
O5 Yb1 C31 74.37(18)
O8 Yb1 Yb2 171.05(13)
O3 Yb1 Yb2 38.71(14)
O1 Yb1 Yb2 38.55(12)
O10 Yb1 Yb2 105.03(14)
O9 Yb1 Yb2 103.62(13)
O6 Yb1 Yb2 41.51(13)
N2 Yb1 Yb2 106.02(16)
N1 Yb1 Yb2 105.26(16)
O5 Yb1 Yb2 101.54(12)
C31 Yb1 Yb2 150.14(15)
O1 Yb2 O3 68.29(19)
O1 Yb2 O7 130.4(2)
O3 Yb2 O7 127.3(2)
O1 Yb2 O11 134.5(2)
O3 Yb2 O11 137.2(2)
O7 Yb2 O11 70.6(3)
O1 Yb2 O6 69.72(18)
O3 Yb2 O6 69.62(19)
O7 Yb2 O6 74.2(2)
O11 Yb2 O6 144.7(2)
O1 Yb2 O12 79.6(2)
O3 Yb2 O12 81.1(2)
O7 Yb2 O12 142.4(3)
O11 Yb2 O12 71.8(3)
O6 Yb2 O12 143.4(2)
O1 Yb2 O2 65.2(2)
O3 Yb2 O2 133.5(2)
O7 Yb2 O2 85.5(3)
O11 Yb2 O2 79.8(2)
O6 Yb2 O2 94.7(2)
O12 Yb2 O2 89.9(3)
O1 Yb2 O4 133.6(2)
O3 Yb2 O4 65.6(2)
O7 Yb2 O4 84.1(2)
O11 Yb2 O4 80.6(2)
O6 Yb2 O4 98.9(2)
O12 Yb2 O4 88.0(3)
O2 Yb2 O4 160.0(2)
O1 Yb2 C1 20.3(2)
O3 Yb2 C1 87.7(2)
O7 Yb2 C1 123.1(2)
O11 Yb2 C1 115.9(2)
O6 Yb2 C1 81.24(19)
O12 Yb2 C1 76.1(2)
O2 Yb2 C1 46.0(2)
O4 Yb2 C1 151.0(2)
O1 Yb2 C20 86.80(19)
O3 Yb2 C20 20.35(18)
O7 Yb2 C20 121.6(2)
O11 Yb2 C20 117.9(2)
O6 Yb2 C20 83.35(19)
O12 Yb2 C20 75.4(2)
O2 Yb2 C20 150.5(2)
O4 Yb2 C20 46.8(2)
C1 Yb2 C20 105.0(2)
O1 Yb2 Yb1 39.78(12)
O3 Yb2 Yb1 39.34(13)
O7 Yb2 Yb1 118.00(18)
O11 Yb2 Yb1 171.33(18)
O6 Yb2 Yb1 43.86(13)
O12 Yb2 Yb1 99.60(18)
O2 Yb2 Yb1 99.25(15)
O4 Yb2 Yb1 100.71(15)
C1 Yb2 Yb1 59.41(16)
C20 Yb2 Yb1 59.50(13)

loop_
_geom_bond_atom_site_label_1
_geom_bond_atom_site_label_2
_geom_bond_distance
C1 O1 1.336(9)
C1 C2 1.394(12)
C1 C6 1.429(11)
C1 Yb2 3.174(8)
C2 O2 1.376(11)
C2 C3 1.410(13)
C3 C4 1.373(14)
C3 H3 0.9300
C4 C5 1.432(15)
C4 H4 0.9300
C5 C6 1.393(12)
C5 H5 0.9300
C6 C7 1.456(13)
C7 N1 1.282(10)
C7 H7 0.9300
C8 C13 1.382(12)
C8 C9 1.389(11)
C8 N1 1.448(10)
C9 C10 1.384(14)
C9 H9 0.9300
C10 C11 1.301(14)
C10 H10 0.9300
C11 C12 1.428(13)
C11 H11 0.9300
C12 C13 1.387(12)
C12 H12 0.9300
C13 N2 1.424(10)
C14 N2 1.312(10)
C14 C15 1.441(12)
C14 H14 0.9300
C15 C16 1.387(11)
C15 C20 1.408(11)
C16 C17 1.395(13)
C16 H16 0.9300
C17 C18 1.376(13)
C17 H17 0.9300
C18 C19 1.404(12)
C18 H18 0.9300
C19 O4 1.372(11)
C19 C20 1.421(11)
C20 O3 1.340(9)
C20 Yb2 3.182(8)
C21 O4 1.457(10)
C21 H21A 0.9600
C21 H21B 0.9600
C21 H21C 0.9600
C22 O2 1.459(12)
C22 H22A 0.9600
C22 H22B 0.9600
C22 H22C 0.9600
C23 O6 1.320(9)
C23 C28 1.389(11)
C23 C24 1.430(11)
C24 C25 1.381(13)
C24 C30 1.428(14)
C25 C26 1.361(15)
C25 H25 0.9300
C26 C27 1.381(14)
C26 H26 0.9300
C27 C28 1.371(11)
C27 H27 0.9300
C28 O5 1.400(10)
C29 O5 1.395(10)
C29 H29A 0.9600
C29 H29B 0.9600
C29 H29C 0.9600
C30 O7 1.247(12)
C30 H30 0.9300
C31 O8 1.316(8)
C31 C32 1.398(11)
C31 C36 1.451(11)
C31 Yb1 3.095(8)
C32 O9 1.377(9)
C32 C33 1.396(11)
C33 C34 1.352(13)
C33 H33 0.9300
C34 C35 1.395(14)
C34 H34 0.9300
C35 C36 1.402(12)
C35 H35 0.9300
C36 C37 1.457(13)
C37 N3 1.337(11)
C37 N4 1.353(10)
C38 C43 1.366(12)
C38 N4 1.372(12)
C38 C39 1.421(13)
C39 C40 1.387(16)
C39 H39 0.9300
C40 C41 1.364(15)
C40 H40 0.9300
C41 C42 1.426(14)
C41 H41 0.9300
C42 C43 1.350(13)
C42 H42 0.9300
C43 N3 1.403(11)
C44 O10 1.465(10)
C44 H44A 0.9600
C44 H44B 0.9600
C44 H44C 0.9600
C46 O9 1.451(10)
C46 H46A 0.9600
C46 H46B 0.9600
C46 H46C 0.9600
N1 Yb1 2.487(6)
N2 Yb1 2.474(7)
O1 Yb2 2.219(5)
O1 Yb1 2.278(5)
O2 Yb2 2.440(6)
O3 Yb2 2.229(5)
O3 Yb1 2.259(5)
O4 Yb2 2.449(6)
O5 Yb1 2.760(5)
O6 Yb2 2.319(5)
O6 Yb1 2.424(5)
O7 Yb2 2.260(7)
O8 Yb1 2.234(5)
O9 Yb1 2.423(5)
O10 Yb1 2.331(5)
O11 Yb2 2.307(6)
O12 Yb2 2.337(7)
Yb1 Yb2 3.4867(7)

loop_
_platon_squeeze_void_nr
_platon_squeeze_void_average_x
_platon_squeeze_void_average_y
_platon_squeeze_void_average_z
_platon_squeeze_void_volume
_platon_squeeze_void_count_electrons
1 0.338 0.135 0.076 2930.7 118.7
